data_7107447
loop_
_publ_author_name
'Takanori Suzuki'
'Hitomi Tamaoki'
'Kazuhisa Wada'
'Ryo Katoono'
'Tatsuo Nehira'
'Hidetoshi Kawai'
'Kenshu Fujiwara'

_publ_section_title
;
 Induced preference for axial chirality in a triarylmethylium o,o-dimer
 upon complexation with natural Y-cyclodextrin: strong ECD signaling and
 fixation of supramolecular chirality to molecular chirality
;
_journal_name_full Chem.Commun.
_journal_page_first 2812
_journal_paper_doi 10.1039/c2cc17475h
_journal_volume 48
_journal_year 2012
_chemical_formula_moiety 'C46 H48 N4 S '
_chemical_formula_sum 'C46 H48 N4 S'
_chemical_formula_weight 688.97
_space_group_IT_number 14
_symmetry_cell_setting monoclinic
_symmetry_Int_Tables_number 14
_symmetry_space_group_name_Hall '-P 2ybc'
_symmetry_space_group_name_H-M 'P 1 21/c 1'
_cell_angle_alpha 90.000
_cell_angle_beta 91.898(2)
_cell_angle_gamma 90.000
_cell_formula_units_Z 4
_cell_length_a 18.602(6)
_cell_length_b 8.575(3)
_cell_length_c 23.460(8)
_cell_measurement_reflns_used 3979
_cell_measurement_temperature 153.1
_cell_measurement_theta_max 27.5
_cell_measurement_theta_min 3.1
_cell_volume 3740(2)
_computing_cell_refinement CRYSTALCLEAR
_computing_data_collection CRYSTALCLEAR
_computing_data_reduction 'teXsan Ver. 1.11'
_computing_publication_material 'teXsan Ver. 1.11'
_computing_structure_refinement 'teXsan Ver. 1.10'
_computing_structure_solution SIR92
_diffrn_detector_area_resol_mean 14.71
_diffrn_measured_fraction_theta_full 0.9935
_diffrn_measured_fraction_theta_max 0.9935
_diffrn_measurement_device_type 'Rigaku/MSC Mercury CCD'
_diffrn_measurement_method \w
_diffrn_radiation_type 'Mo K\a'
_diffrn_radiation_wavelength 0.7107
_diffrn_reflns_av_R_equivalents 0.165
_diffrn_reflns_limit_h_max 21
_diffrn_reflns_limit_h_min -21
_diffrn_reflns_limit_k_max 10
_diffrn_reflns_limit_k_min -10
_diffrn_reflns_limit_l_max 14
_diffrn_reflns_limit_l_min -27
_diffrn_reflns_number 21125
_diffrn_reflns_theta_full 25.00
_diffrn_reflns_theta_max 25.00
_exptl_absorpt_coefficient_mu 0.125
_exptl_absorpt_correction_T_max 0.996
_exptl_absorpt_correction_type none
_exptl_crystal_colour Colorless
_exptl_crystal_density_diffrn 1.223
_exptl_crystal_density_method 'not measured'
_exptl_crystal_description Platelet
_exptl_crystal_size_max 0.100
_exptl_crystal_size_mid 0.100
_exptl_crystal_size_min 0.030
_refine_diff_density_max 1.00
_refine_diff_density_min -0.87
_refine_ls_extinction_method none
_refine_ls_goodness_of_fit_ref 1.228
_refine_ls_hydrogen_treatment noref
_refine_ls_number_parameters 460
_refine_ls_number_reflns 6553
_refine_ls_R_factor_gt 0.1363
_refine_ls_shift/su_max 0.0033
_refine_ls_structure_factor_coef Fsqd
_refine_ls_weighting_details 'w = 1/[\s^2^(Fo^2^) + (0.05000(Max(Fo^2^,0) + 2Fc^2^)/3)^2^]'
_refine_ls_weighting_scheme calc
_refine_ls_wR_factor_ref 0.2658
_reflns_number_gt 2531
_reflns_number_total 6557
_reflns_threshold_expression F^2^>2.0\s(F^2^)
_cod_data_source_file c2cc17475h.txt
_cod_data_source_block 101022-2r
_cod_original_cell_volume 3740.0(1)
_cod_original_formula_sum 'C46 H48 N4 S '
_cod_database_code 7107447

loop_
_symmetry_equiv_pos_as_xyz
x,y,z
-x,1/2+y,1/2-z
-x,-y,-z
x,1/2-y,1/2+z

loop_
_atom_site_label
_atom_site_type_symbol
_atom_site_fract_x
_atom_site_fract_y
_atom_site_fract_z
_atom_site_U_iso_or_equiv
_atom_site_adp_type
_atom_site_occupancy
_atom_site_calc_flag
S(1) S 0.75506(10) 0.2020(2) 0.42458(9) 0.0460(6) Uani 1.00 d
N(1) N 0.6769(4) -0.2993(9) 0.2106(3) 0.067(2) Uani 1.00 d
N(2) N 0.4688(4) 0.5832(8) 0.3673(3) 0.066(2) Uani 1.00 d
N(3) N 0.8382(4) 0.0766(9) 0.7056(3) 0.075(3) Uani 1.00 d
N(4) N 1.0731(4) 0.4459(9) 0.3955(3) 0.076(3) Uani 1.00 d
C(1) C 0.7035(4) -0.1483(9) 0.4753(3) 0.047(2) Uani 1.00 d
C(2) C 0.6578(4) -0.0186(8) 0.4634(3) 0.041(2) Uani 1.00 d
C(3) C 0.5988(4) 0.0029(9) 0.4970(3) 0.053(3) Uani 1.00 d
C(4) C 0.5837(4) -0.099(1) 0.5409(3) 0.063(3) Uani 1.00 d
C(5) C 0.6263(4) -0.2263(10) 0.5512(3) 0.051(2) Uani 1.00 d
C(6) C 0.6856(4) -0.2507(9) 0.5187(3) 0.049(2) Uani 1.00 d
C(7) C 0.7674(4) -0.1844(8) 0.4429(3) 0.040(2) Uani 1.00 d
C(8) C 0.8292(4) -0.0857(8) 0.4355(3) 0.044(2) Uani 1.00 d
C(9) C 0.8894(4) -0.1446(9) 0.4095(3) 0.051(2) Uani 1.00 d
C(10) C 0.8934(4) -0.2971(9) 0.3911(3) 0.055(3) Uani 1.00 d
C(11) C 0.8340(5) -0.3916(9) 0.3959(3) 0.056(3) Uani 1.00 d
C(12) C 0.7729(4) -0.3404(9) 0.4224(3) 0.051(2) Uani 1.00 d
C(13) C 0.6724(3) 0.0809(8) 0.4110(3) 0.040(2) Uani 1.00 d
C(14) C 0.6763(4) -0.0213(9) 0.3582(3) 0.042(2) Uani 1.00 d
C(15) C 0.7222(4) 0.0065(9) 0.3146(3) 0.051(2) Uani 1.00 d
C(16) C 0.7232(4) -0.085(1) 0.2661(3) 0.054(3) Uani 1.00 d
C(17) C 0.6767(4) -0.208(1) 0.2588(3) 0.054(3) Uani 1.00 d
C(18) C 0.6301(4) -0.2369(10) 0.3015(4) 0.058(3) Uani 1.00 d
C(19) C 0.6303(4) -0.1477(9) 0.3503(3) 0.049(2) Uani 1.00 d
C(20) C 0.7288(5) -0.271(1) 0.1686(4) 0.081(3) Uani 1.00 d
C(21) C 0.6311(6) -0.434(1) 0.2057(4) 0.082(3) Uani 1.00 d
C(22) C 0.6165(4) 0.2142(8) 0.3996(3) 0.038(2) Uani 1.00 d
C(23) C 0.5742(4) 0.2228(9) 0.3498(3) 0.050(2) Uani 1.00 d
C(24) C 0.5258(4) 0.3412(9) 0.3392(3) 0.048(2) Uani 1.00 d
C(25) C 0.5178(4) 0.4634(10) 0.3778(3) 0.056(3) Uani 1.00 d
C(26) C 0.5598(4) 0.4574(9) 0.4281(3) 0.048(2) Uani 1.00 d
C(27) C 0.6079(4) 0.3381(10) 0.4374(3) 0.053(2) Uani 1.00 d
C(28) C 0.4257(5) 0.588(1) 0.3153(4) 0.071(3) Uani 1.00 d
C(29) C 0.4504(4) 0.689(1) 0.4110(4) 0.067(3) Uani 1.00 d
C(30) C 0.8272(4) 0.0803(8) 0.4592(3) 0.042(2) Uani 1.00 d
C(31) C 0.8222(4) 0.0766(8) 0.5255(3) 0.046(2) Uani 1.00 d
C(32) C 0.7774(4) 0.1696(9) 0.5569(3) 0.050(2) Uani 1.00 d
C(33) C 0.7819(4) 0.1688(9) 0.6162(3) 0.049(2) Uani 1.00 d
C(34) C 0.8323(5) 0.0783(9) 0.6453(3) 0.056(3) Uani 1.00 d
C(35) C 0.8760(4) -0.0160(10) 0.6143(3) 0.058(3) Uani 1.00 d
C(36) C 0.8720(4) -0.0188(9) 0.5547(3) 0.053(3) Uani 1.00 d
C(37) C 0.7976(5) 0.181(1) 0.7385(4) 0.079(3) Uani 1.00 d
C(38) C 0.8957(6) -0.009(1) 0.7331(4) 0.105(4) Uani 1.00 d
C(39) C 0.8928(3) 0.1780(8) 0.4428(3) 0.041(2) Uani 1.00 d
C(40) C 0.9425(4) 0.2387(9) 0.4830(3) 0.050(2) Uani 1.00 d
C(41) C 1.0015(4) 0.3248(10) 0.4669(4) 0.058(3) Uani 1.00 d
C(42) C 1.0146(4) 0.3549(10) 0.4105(4) 0.060(3) Uani 1.00 d
C(43) C 0.9669(4) 0.2917(10) 0.3700(4) 0.058(3) Uani 1.00 d
C(44) C 0.9073(4) 0.2075(9) 0.3858(3) 0.048(2) Uani 1.00 d
C(45) C 1.1343(5) 0.451(1) 0.4315(4) 0.083(4) Uani 1.00 d
C(46) C 1.0818(5) 0.484(1) 0.3367(5) 0.087(4) Uani 1.00 d
H(1) H 0.5660 0.0929 0.4893 0.0732 Uiso 1.00 calc
H(2) H 0.5429 -0.0777 0.5651 0.0799 Uiso 1.00 calc
H(3) H 0.6137 -0.2992 0.5813 0.0625 Uiso 1.00 calc
H(4) H 0.7171 -0.3437 0.5258 0.0703 Uiso 1.00 calc
H(5) H 0.9309 -0.0730 0.4049 0.0663 Uiso 1.00 calc
H(6) H 0.9373 -0.3381 0.3747 0.0705 Uiso 1.00 calc
H(7) H 0.8346 -0.4984 0.3807 0.0695 Uiso 1.00 calc
H(8) H 0.7330 -0.4120 0.4277 0.0698 Uiso 1.00 calc
H(9) H 0.7556 0.0969 0.3183 0.0700 Uiso 1.00 calc
H(10) H 0.7586 -0.0616 0.2366 0.0711 Uiso 1.00 calc
H(11) H 0.5959 -0.3254 0.2977 0.0762 Uiso 1.00 calc
H(12) H 0.5953 -0.1720 0.3802 0.0646 Uiso 1.00 calc
H(13) H 0.7783 -0.2800 0.1831 0.1075 Uiso 1.00 calc
H(14) H 0.7255 -0.3411 0.1356 0.1075 Uiso 1.00 calc
H(15) H 0.7251 -0.1660 0.1523 0.1075 Uiso 1.00 calc
H(16) H 0.5791 -0.4081 0.2076 0.1064 Uiso 1.00 calc
H(17) H 0.6343 -0.4926 0.1703 0.1064 Uiso 1.00 calc
H(18) H 0.6387 -0.5112 0.2361 0.1064 Uiso 1.00 calc
H(19) H 0.5790 0.1389 0.3221 0.0676 Uiso 1.00 calc
H(20) H 0.4964 0.3410 0.3038 0.0620 Uiso 1.00 calc
H(21) H 0.5552 0.5413 0.4563 0.0642 Uiso 1.00 calc
H(22) H 0.6374 0.3388 0.4721 0.0657 Uiso 1.00 calc
H(23) H 0.4261 0.6907 0.2979 0.0853 Uiso 1.00 calc
H(24) H 0.4423 0.5154 0.2881 0.0853 Uiso 1.00 calc
H(25) H 0.3758 0.5644 0.3221 0.0853 Uiso 1.00 calc
H(26) H 0.4915 0.7448 0.4264 0.0836 Uiso 1.00 calc
H(27) H 0.4155 0.7658 0.3983 0.0836 Uiso 1.00 calc
H(28) H 0.4293 0.6348 0.4429 0.0836 Uiso 1.00 calc
H(29) H 0.7423 0.2361 0.5362 0.0614 Uiso 1.00 calc
H(30) H 0.7491 0.2336 0.6379 0.0660 Uiso 1.00 calc
H(31) H 0.9122 -0.0828 0.6340 0.0693 Uiso 1.00 calc
H(32) H 0.9032 -0.0921 0.5331 0.0731 Uiso 1.00 calc
H(33) H 0.8065 0.1689 0.7796 0.1012 Uiso 1.00 calc
H(34) H 0.8073 0.2898 0.7304 0.1012 Uiso 1.00 calc
H(35) H 0.7457 0.1681 0.7326 0.1012 Uiso 1.00 calc
H(36) H 0.8930 -0.1177 0.7223 0.1261 Uiso 1.00 calc
H(37) H 0.9416 0.0291 0.7204 0.1261 Uiso 1.00 calc
H(38) H 0.8955 -0.0019 0.7731 0.1261 Uiso 1.00 calc
H(39) H 0.9342 0.2222 0.5242 0.0654 Uiso 1.00 calc
H(40) H 1.0353 0.3632 0.4961 0.0768 Uiso 1.00 calc
H(41) H 0.9747 0.3104 0.3287 0.0777 Uiso 1.00 calc
H(42) H 0.8740 0.1634 0.3559 0.0664 Uiso 1.00 calc
H(43) H 1.1545 0.3451 0.4372 0.1041 Uiso 1.00 calc
H(44) H 1.1722 0.5141 0.4187 0.1041 Uiso 1.00 calc
H(45) H 1.1226 0.4853 0.4695 0.1041 Uiso 1.00 calc
H(46) H 1.1241 0.5465 0.3297 0.1063 Uiso 1.00 calc
H(47) H 1.0864 0.3911 0.3128 0.1063 Uiso 1.00 calc
H(48) H 1.0412 0.5414 0.3203 0.1063 Uiso 1.00 calc

loop_
_atom_site_aniso_label
_atom_site_aniso_U_11
_atom_site_aniso_U_22
_atom_site_aniso_U_33
_atom_site_aniso_U_12
_atom_site_aniso_U_13
_atom_site_aniso_U_23
S(1) 0.0432(10) 0.043(1) 0.051(1) -0.004(1) -0.0057(9) 0.001(1)
N(1) 0.090(5) 0.080(5) 0.033(4) 0.002(5) 0.015(4) -0.018(4)
N(2) 0.088(5) 0.068(5) 0.041(4) 0.022(4) -0.007(4) -0.010(4)
N(3) 0.099(6) 0.082(6) 0.044(5) 0.017(5) -0.007(4) 0.001(4)
N(4) 0.056(4) 0.081(6) 0.090(6) -0.007(4) -0.024(4) 0.017(5)
C(1) 0.051(4) 0.054(5) 0.035(4) -0.007(4) -0.005(4) -0.004(4)
C(2) 0.050(4) 0.042(5) 0.030(4) -0.016(4) 0.002(3) -0.004(4)
C(3) 0.047(4) 0.067(6) 0.046(5) -0.012(4) 0.016(4) -0.007(5)
C(4) 0.059(5) 0.089(7) 0.042(5) -0.022(5) 0.000(4) 0.004(5)
C(5) 0.051(4) 0.069(6) 0.032(4) -0.013(5) 0.009(4) 0.017(4)
C(6) 0.059(4) 0.054(5) 0.034(4) -0.016(4) 0.000(4) 0.004(4)
C(7) 0.043(4) 0.034(4) 0.045(5) 0.002(4) 0.001(3) 0.008(4)
C(8) 0.059(5) 0.037(4) 0.036(4) 0.008(4) -0.004(4) 0.006(4)
C(9) 0.047(4) 0.048(5) 0.057(5) 0.011(4) 0.000(4) 0.004(4)
C(10) 0.058(5) 0.043(5) 0.064(6) 0.011(4) 0.009(4) 0.003(5)
C(11) 0.078(6) 0.041(5) 0.052(5) -0.008(5) 0.024(5) -0.005(4)
C(12) 0.081(6) 0.044(5) 0.030(4) -0.003(4) 0.010(4) -0.007(4)
C(13) 0.032(4) 0.030(4) 0.056(5) 0.000(3) -0.014(3) -0.005(4)
C(14) 0.046(4) 0.044(5) 0.034(4) 0.006(4) -0.007(3) 0.008(4)
C(15) 0.052(4) 0.058(5) 0.042(5) -0.012(4) 0.000(4) 0.008(4)
C(16) 0.060(5) 0.071(6) 0.031(4) -0.009(5) -0.001(4) -0.005(4)
C(17) 0.060(5) 0.067(6) 0.035(5) 0.002(5) 0.004(4) -0.007(5)
C(18) 0.057(5) 0.062(6) 0.055(6) -0.016(5) -0.011(4) -0.012(5)
C(19) 0.048(4) 0.042(5) 0.056(5) -0.010(4) 0.002(4) -0.002(4)
C(20) 0.079(6) 0.094(8) 0.070(7) 0.014(6) 0.000(5) -0.034(6)
C(21) 0.113(8) 0.064(6) 0.069(7) 0.008(6) -0.002(6) -0.013(5)
C(22) 0.051(4) 0.041(4) 0.025(4) -0.007(4) 0.008(3) -0.001(4)
C(23) 0.056(4) 0.062(5) 0.032(4) 0.004(5) 0.000(4) -0.010(4)
C(24) 0.055(4) 0.053(5) 0.034(5) 0.008(4) -0.009(4) -0.001(4)
C(25) 0.075(6) 0.057(6) 0.037(5) 0.008(5) 0.003(4) 0.009(4)
C(26) 0.053(4) 0.049(5) 0.043(5) -0.001(4) 0.000(4) -0.005(4)
C(27) 0.040(4) 0.070(6) 0.048(5) 0.010(4) 0.001(4) -0.018(5)
C(28) 0.088(6) 0.078(6) 0.046(5) 0.016(6) -0.017(5) -0.002(5)
C(29) 0.069(5) 0.065(6) 0.067(6) 0.002(5) 0.002(5) -0.016(5)
C(30) 0.040(4) 0.036(4) 0.049(5) 0.002(4) -0.011(4) 0.002(4)
C(31) 0.067(5) 0.025(4) 0.044(5) -0.020(4) -0.009(4) -0.003(4)
C(32) 0.050(4) 0.043(5) 0.056(5) 0.005(4) -0.005(4) -0.005(4)
C(33) 0.068(5) 0.044(5) 0.036(5) 0.006(4) 0.002(4) -0.009(4)
C(34) 0.092(6) 0.042(5) 0.033(5) -0.003(5) -0.008(4) -0.007(4)
C(35) 0.074(5) 0.057(5) 0.041(5) 0.015(5) -0.016(4) 0.006(4)
C(36) 0.049(4) 0.053(5) 0.056(6) -0.004(4) -0.012(4) 0.006(4)
C(37) 0.104(7) 0.089(7) 0.045(6) -0.006(6) 0.016(5) -0.016(5)
C(38) 0.151(10) 0.116(9) 0.045(6) 0.033(8) -0.032(6) -0.001(6)
C(39) 0.035(4) 0.033(4) 0.056(5) 0.005(4) -0.005(4) 0.006(4)
C(40) 0.041(4) 0.042(5) 0.068(6) 0.007(4) 0.006(4) -0.014(4)
C(41) 0.044(4) 0.048(5) 0.081(7) -0.007(4) -0.008(4) 0.000(5)
C(42) 0.042(4) 0.055(6) 0.081(7) -0.005(4) -0.003(5) 0.007(5)
C(43) 0.047(4) 0.057(5) 0.072(6) 0.011(5) 0.016(4) 0.016(5)
C(44) 0.047(4) 0.051(5) 0.048(5) 0.022(4) 0.011(4) 0.010(4)
C(45) 0.056(5) 0.087(7) 0.109(8) -0.018(5) 0.018(5) -0.004(6)
C(46) 0.060(5) 0.089(8) 0.111(9) -0.004(6) 0.012(6) 0.019(7)

loop_
_atom_type_symbol
_atom_type_description
_atom_type_scat_dispersion_real
_atom_type_scat_dispersion_imag
_atom_type_scat_source
C C 0.003 0.002
;International Tables for Crystallography
(1992, Vol. C, Tables 4.2.6.8 and 6.1.1.1)
;
H H 0.000 0.000
;International Tables for Crystallography
(1992, Vol. C, Table 6.1.1.2)
;
N N 0.006 0.003
;International Tables for Crystallography
(1992, Vol. C, Tables 4.2.6.8 and 6.1.1.1)
;
S S 0.125 0.123
;International Tables for Crystallography
(1992, Vol. C, Tables 4.2.6.8 and 6.1.1.1)
;

loop_
_geom_angle_atom_site_label_1
_geom_angle_atom_site_label_2
_geom_angle_atom_site_label_3
_geom_angle
_geom_angle_publ_flag
C(13) S(1) C(30) 109.8(3) yes
C(17) N(1) C(20) 119.6(8) yes
C(17) N(1) C(21) 120.3(7) yes
C(20) N(1) C(21) 119.6(7) yes
C(25) N(2) C(28) 121.2(7) yes
C(25) N(2) C(29) 121.0(7) yes
C(28) N(2) C(29) 116.9(7) yes
C(34) N(3) C(37) 120.8(7) yes
C(34) N(3) C(38) 119.2(8) yes
C(37) N(3) C(38) 118.9(7) yes
C(42) N(4) C(45) 119.4(8) yes
C(42) N(4) C(46) 119.1(7) yes
C(45) N(4) C(46) 117.4(8) yes
C(2) C(1) C(6) 118.7(7) yes
C(2) C(1) C(7) 123.7(7) yes
C(6) C(1) C(7) 117.6(7) yes
C(1) C(2) C(3) 118.2(7) yes
C(1) C(2) C(13) 118.2(6) yes
C(3) C(2) C(13) 123.3(7) yes
C(2) C(3) C(4) 121.6(8) yes
C(3) C(4) C(5) 120.2(7) yes
C(4) C(5) C(6) 119.6(7) yes
C(1) C(6) C(5) 121.6(7) yes
C(1) C(7) C(8) 127.1(7) yes
C(1) C(7) C(12) 116.2(7) yes
C(8) C(7) C(12) 116.2(7) yes
C(7) C(8) C(9) 119.8(7) yes
C(7) C(8) C(30) 118.2(6) yes
C(9) C(8) C(30) 121.9(7) yes
C(8) C(9) C(10) 122.3(7) yes
C(9) C(10) C(11) 118.7(7) yes
C(10) C(11) C(12) 121.5(7) yes
C(7) C(12) C(11) 121.2(7) yes
S(1) C(13) C(2) 109.8(4) yes
S(1) C(13) C(14) 113.4(5) yes
S(1) C(13) C(22) 99.3(4) yes
C(2) C(13) C(14) 110.4(6) yes
C(2) C(13) C(22) 114.2(6) yes
C(14) C(13) C(22) 109.4(5) yes
C(13) C(14) C(15) 123.6(7) yes
C(13) C(14) C(19) 120.8(7) yes
C(15) C(14) C(19) 115.6(7) yes
C(14) C(15) C(16) 122.7(7) yes
C(15) C(16) C(17) 120.9(7) yes
N(1) C(17) C(16) 121.4(7) yes
N(1) C(17) C(18) 121.3(8) yes
C(16) C(17) C(18) 117.3(7) yes
C(17) C(18) C(19) 121.7(7) yes
C(14) C(19) C(18) 121.9(7) yes
C(13) C(22) C(23) 122.6(6) yes
C(13) C(22) C(27) 122.6(6) yes
C(23) C(22) C(27) 114.8(7) yes
C(22) C(23) C(24) 122.8(7) yes
C(23) C(24) C(25) 121.4(7) yes
N(2) C(25) C(24) 121.5(7) yes
N(2) C(25) C(26) 121.6(7) yes
C(24) C(25) C(26) 116.9(7) yes
C(25) C(26) C(27) 120.4(7) yes
C(22) C(27) C(26) 123.7(7) yes
S(1) C(30) C(8) 112.9(5) yes
S(1) C(30) C(31) 112.3(5) yes
S(1) C(30) C(39) 98.7(4) yes
C(8) C(30) C(31) 110.3(6) yes
C(8) C(30) C(39) 112.8(6) yes
C(31) C(30) C(39) 109.4(5) yes
C(30) C(31) C(32) 125.1(7) yes
C(30) C(31) C(36) 116.1(7) yes
C(32) C(31) C(36) 118.5(7) yes
C(31) C(32) C(33) 120.9(7) yes
C(32) C(33) C(34) 120.9(7) yes
N(3) C(34) C(33) 121.9(8) yes
N(3) C(34) C(35) 119.7(8) yes
C(33) C(34) C(35) 118.3(7) yes
C(34) C(35) C(36) 121.8(7) yes
C(31) C(36) C(35) 119.6(7) yes
C(30) C(39) C(40) 123.1(7) yes
C(30) C(39) C(44) 121.1(6) yes
C(40) C(39) C(44) 115.7(6) yes
C(39) C(40) C(41) 121.7(8) yes
C(40) C(41) C(42) 121.9(7) yes
N(4) C(42) C(41) 120.7(8) yes
N(4) C(42) C(43) 122.2(8) yes
C(41) C(42) C(43) 117.1(7) yes
C(42) C(43) C(44) 121.3(8) yes
C(39) C(44) C(43) 122.2(7) yes

loop_
_geom_bond_atom_site_label_1
_geom_bond_atom_site_label_2
_geom_bond_distance
_geom_bond_publ_flag
S(1) C(13) 1.874(7) yes
S(1) C(30) 1.865(7) yes
N(1) C(17) 1.374(9) yes
N(1) C(20) 1.42(1) yes
N(1) C(21) 1.44(1) yes
N(2) C(25) 1.390(10) yes
N(2) C(28) 1.438(10) yes
N(2) C(29) 1.416(10) yes
N(3) C(34) 1.416(9) yes
N(3) C(37) 1.42(1) yes
N(3) C(38) 1.43(1) yes
N(4) C(42) 1.394(10) yes
N(4) C(45) 1.40(1) yes
N(4) C(46) 1.43(1) yes
C(1) C(2) 1.422(10) yes
C(1) C(6) 1.393(10) yes
C(1) C(7) 1.464(10) yes
C(2) C(3) 1.384(9) yes
C(2) C(13) 1.529(9) yes
C(3) C(4) 1.38(1) yes
C(4) C(5) 1.37(1) yes
C(5) C(6) 1.377(10) yes
C(7) C(8) 1.443(9) yes
C(7) C(12) 1.428(10) yes
C(8) C(9) 1.389(10) yes
C(8) C(30) 1.529(9) yes
C(9) C(10) 1.38(1) yes
C(10) C(11) 1.38(1) yes
C(11) C(12) 1.38(1) yes
C(13) C(14) 1.521(9) yes
C(13) C(22) 1.561(9) yes
C(14) C(15) 1.375(10) yes
C(14) C(19) 1.390(10) yes
C(15) C(16) 1.38(1) yes
C(16) C(17) 1.37(1) yes
C(17) C(18) 1.37(1) yes
C(18) C(19) 1.38(1) yes
C(22) C(23) 1.388(9) yes
C(22) C(27) 1.396(9) yes
C(23) C(24) 1.374(10) yes
C(24) C(25) 1.40(1) yes
C(25) C(26) 1.393(10) yes
C(26) C(27) 1.372(10) yes
C(30) C(31) 1.563(10) yes
C(30) C(39) 1.539(9) yes
C(31) C(32) 1.384(10) yes
C(31) C(36) 1.397(10) yes
C(32) C(33) 1.391(10) yes
C(33) C(34) 1.38(1) yes
C(34) C(35) 1.37(1) yes
C(35) C(36) 1.40(1) yes
C(39) C(40) 1.399(9) yes
C(39) C(44) 1.396(9) yes
C(40) C(41) 1.387(10) yes
C(41) C(42) 1.38(1) yes
C(42) C(43) 1.39(1) yes
C(43) C(44) 1.385(10) yes

loop_
_geom_contact_atom_site_label_1
_geom_contact_atom_site_label_2
_geom_contact_distance
_geom_contact_site_symmetry_2
N(3) C(20) 3.41(1) 4_545
C(3) C(29) 3.55(1) 3_666
C(3) C(4) 3.58(1) 3_656
C(5) C(20) 3.30(1) 4_545
C(6) C(20) 3.59(1) 4_545
C(15) C(37) 3.53(1) 4_554
C(17) C(28) 3.59(1) 2_645
C(20) C(34) 3.32(1) 4_544
C(20) C(35) 3.56(1) 4_544
C(36) C(41) 3.57(1) 3_756
C(41) C(41) 3.38(2) 3_766

loop_
_geom_torsion_atom_site_label_1
_geom_torsion_atom_site_label_2
_geom_torsion_atom_site_label_3
_geom_torsion_atom_site_label_4
_geom_torsion
_geom_torsion_publ_flag
S(1) C(13) C(2) C(1) -73.0(7) yes
S(1) C(13) C(2) C(3) 112.8(7) yes
S(1) C(13) C(14) C(15) -20.7(9) yes
S(1) C(13) C(14) C(19) 162.0(5) yes
S(1) C(13) C(22) C(23) 124.1(6) yes
S(1) C(13) C(22) C(27) -52.5(8) yes
S(1) C(30) C(8) C(7) -63.1(7) yes
S(1) C(30) C(8) C(9) 119.6(7) yes
S(1) C(30) C(31) C(32) -9.3(9) yes
S(1) C(30) C(31) C(36) 176.7(5) yes
S(1) C(30) C(39) C(40) 123.1(6) yes
S(1) C(30) C(39) C(44) -58.9(7) yes
N(1) C(17) C(16) C(15) 179.5(7) yes
N(1) C(17) C(18) C(19) 179.1(7) yes
N(2) C(25) C(24) C(23) -179.8(7) yes
N(2) C(25) C(26) C(27) -179.9(7) yes
N(3) C(34) C(33) C(32) 179.4(7) yes
N(3) C(34) C(35) C(36) 179.8(8) yes
N(4) C(42) C(41) C(40) 178.0(7) yes
N(4) C(42) C(43) C(44) -177.0(7) yes
C(1) C(2) C(3) C(4) 0(1) yes
C(1) C(2) C(13) C(14) 52.7(8) yes
C(1) C(2) C(13) C(22) 176.5(6) yes
C(1) C(6) C(5) C(4) 0(1) yes
C(1) C(7) C(8) C(9) 172.0(7) yes
C(1) C(7) C(8) C(30) -5(1) yes
C(1) C(7) C(12) C(11) -174.0(7) yes
C(2) C(1) C(6) C(5) -2(1) yes
C(2) C(1) C(7) C(8) 58(1) yes
C(2) C(1) C(7) C(12) -129.2(7) yes
C(2) C(3) C(4) C(5) -1(1) yes
C(2) C(13) S(1) C(30) 44.4(6) yes
C(2) C(13) C(14) C(15) -144.3(7) yes
C(2) C(13) C(14) C(19) 38.3(8) yes
C(2) C(13) C(22) C(23) -119.1(7) yes
C(2) C(13) C(22) C(27) 64.2(8) yes
C(3) C(2) C(1) C(6) 2.2(10) yes
C(3) C(2) C(1) C(7) 179.8(7) yes
C(3) C(2) C(13) C(14) -121.5(7) yes
C(3) C(2) C(13) C(22) 2.3(9) yes
C(3) C(4) C(5) C(6) 2(1) yes
C(4) C(3) C(2) C(13) 173.9(7) yes
C(5) C(6) C(1) C(7) -179.8(7) yes
C(6) C(1) C(2) C(13) -172.3(6) yes
C(6) C(1) C(7) C(8) -123.4(8) yes
C(6) C(1) C(7) C(12) 48.5(9) yes
C(7) C(1) C(2) C(13) 5.3(10) yes
C(7) C(8) C(9) C(10) -1(1) yes
C(7) C(8) C(30) C(31) 63.4(8) yes
C(7) C(8) C(30) C(39) -173.9(6) yes
C(7) C(12) C(11) C(10) 3(1) yes
C(8) C(7) C(12) C(11) -1(1) yes
C(8) C(9) C(10) C(11) 3(1) yes
C(8) C(30) S(1) C(13) 38.4(6) yes
C(8) C(30) C(31) C(32) -136.1(7) yes
C(8) C(30) C(31) C(36) 49.9(8) yes
C(8) C(30) C(39) C(40) -117.5(7) yes
C(8) C(30) C(39) C(44) 60.5(8) yes
C(9) C(8) C(7) C(12) 0(1) yes
C(9) C(8) C(30) C(31) -113.9(7) yes
C(9) C(8) C(30) C(39) 8.8(9) yes
C(9) C(10) C(11) C(12) -4(1) yes
C(10) C(9) C(8) C(30) 175.9(7) yes
C(12) C(7) C(8) C(30) -177.3(6) yes
C(13) S(1) C(30) C(31) -87.0(5) yes
C(13) S(1) C(30) C(39) 157.7(4) yes
C(13) C(14) C(15) C(16) -177.7(7) yes
C(13) C(14) C(19) C(18) 176.4(7) yes
C(13) C(22) C(23) C(24) -178.9(7) yes
C(13) C(22) C(27) C(26) 179.3(7) yes
C(14) C(13) S(1) C(30) -79.6(5) yes
C(14) C(13) C(22) C(23) 5.2(9) yes
C(14) C(13) C(22) C(27) -171.5(7) yes
C(14) C(15) C(16) C(17) 0(1) yes
C(14) C(19) C(18) C(17) 1(1) yes
C(15) C(14) C(13) C(22) 89.1(8) yes
C(15) C(14) C(19) C(18) -1(1) yes
C(15) C(16) C(17) C(18) 0(1) yes
C(16) C(15) C(14) C(19) 0(1) yes
C(16) C(17) N(1) C(20) 3(1) yes
C(16) C(17) N(1) C(21) 175.9(7) yes
C(16) C(17) C(18) C(19) -1(1) yes
C(18) C(17) N(1) C(20) -176.6(8) yes
C(18) C(17) N(1) C(21) -4(1) yes
C(19) C(14) C(13) C(22) -88.2(8) yes
C(22) C(13) S(1) C(30) 164.5(4) yes
C(22) C(23) C(24) C(25) 1(1) yes
C(22) C(27) C(26) C(25) -2(1) yes
C(23) C(22) C(27) C(26) 2(1) yes
C(23) C(24) C(25) C(26) -1(1) yes
C(24) C(23) C(22) C(27) -2(1) yes
C(24) C(25) N(2) C(28) -1(1) yes
C(24) C(25) N(2) C(29) 167.1(8) yes
C(24) C(25) C(26) C(27) 1(1) yes
C(26) C(25) N(2) C(28) -180.0 yes
C(26) C(25) N(2) C(29) -11(1) yes
C(30) C(31) C(32) C(33) -173.6(7) yes
C(30) C(31) C(36) C(35) 173.3(7) yes
C(30) C(39) C(40) C(41) 179.2(7) yes
C(30) C(39) C(44) C(43) -178.3(7) yes
C(31) C(30) C(39) C(40) 5.7(9) yes
C(31) C(30) C(39) C(44) -176.3(6) yes
C(31) C(32) C(33) C(34) 1(1) yes
C(31) C(36) C(35) C(34) 0(1) yes
C(32) C(31) C(30) C(39) 99.2(8) yes
C(32) C(31) C(36) C(35) -1(1) yes
C(32) C(33) C(34) C(35) -2(1) yes
C(33) C(32) C(31) C(36) 0(1) yes
C(33) C(34) N(3) C(37) -6(1) yes
C(33) C(34) N(3) C(38) -174.6(8) yes
C(33) C(34) C(35) C(36) 1(1) yes
C(35) C(34) N(3) C(37) 175.1(8) yes
C(35) C(34) N(3) C(38) 7(1) yes
C(36) C(31) C(30) C(39) -74.8(7) yes
C(39) C(40) C(41) C(42) 0(1) yes
C(39) C(44) C(43) C(42) -1(1) yes
C(40) C(39) C(44) C(43) 0(1) yes
C(40) C(41) C(42) C(43) -1(1) yes
C(41) C(40) C(39) C(44) 1(1) yes
C(41) C(42) N(4) C(45) 27(1) yes
C(41) C(42) N(4) C(46) -175.5(8) yes
C(41) C(42) C(43) C(44) 2(1) yes
C(43) C(42) N(4) C(45) -152.4(8) yes
C(43) C(42) N(4) C(46) 4(1) yes
C(43) C(42) N(4) C(46) 4(1) yes
